data_5910218
loop_
_publ_author_name
'Wyckoff, R. W. G.'

_publ_section_title
;
Page 57 from the Structure of Crystals, vol. 4 by Wyckoff R W G. 
published by Interscience Publishers, Inc. in 1951 
;
_journal_name_full 'The Structure of Crystals'
_journal_page_first 57
_journal_page_last 57
_journal_volume 4
_journal_year 1951
_chemical_formula_structural Li3AlN2
_chemical_formula_sum 'Al Li3 N2'
_space_group_IT_number 206
_symmetry_cell_setting cubic
_symmetry_Int_Tables_number 206
_symmetry_space_group_name_Hall '-I 2b 2c 3'
_symmetry_space_group_name_H-M 'I a -3'
_audit_creation_date 2006-24-10
_audit_creation_method
;
Page 57 from the Structure of Crystals, vol. 4 by Wyckoff R W G. 
published by Interscience Publishers, Inc. in 1951 
;
_audit_update_record 'created by Girish Upreti, Portland State University'
_cell_angle_alpha 90
_cell_angle_beta 90
_cell_angle_gamma 90
_cell_length_a 9.480
_cell_length_b 9.480
_cell_length_c 9.480
_cell_volume 851.971
_cod_original_formula_sum 'Li3 Al N2'
_cod_database_code 5910218

loop_
_symmetry_equiv_pos_as_xyz
x,y,z
z,x,y
y,z,x
-y,-z+1/2,x
z,-x,-y+1/2
-y+1/2,z,-x
-z,-x+1/2,y
-z+1/2,x,-y
y,-z,-x+1/2
x,-y,-z+1/2
-x+1/2,y,-z
-x,-y+1/2,z
-x,-y,-z
-z,-x,-y
-y,-z,-x
y,z+1/2,-x
-z,x,y+1/2
y+1/2,-z,x
z,x+1/2,-y
z+1/2,-x,y
-y,z,x+1/2
-x,y,z+1/2
x+1/2,-y,z
x,y+1/2,-z
x+1/2,y+1/2,z+1/2
z+1/2,x+1/2,y+1/2
y+1/2,z+1/2,x+1/2
-y+1/2,-z,x+1/2
z+1/2,-x+1/2,-y
-y,z+1/2,-x+1/2
-z+1/2,-x,y+1/2
-z,x+1/2,-y+1/2
y+1/2,-z+1/2,-x
x+1/2,-y+1/2,-z
-x,y+1/2,-z+1/2
-x+1/2,-y,z+1/2
-x+1/2,-y+1/2,-z+1/2
-z+1/2,-x+1/2,-y+1/2
-y+1/2,-z+1/2,-x+1/2
y+1/2,z,-x+1/2
-z+1/2,x+1/2,y
y,-z+1/2,x+1/2
z+1/2,x,-y+1/2
z,-x+1/2,y+1/2
-y+1/2,z+1/2,x
-x+1/2,y+1/2,z
x,-y+1/2,z+1/2
x+1/2,y,-z+1/2

loop_
_atom_site_fract_x
_atom_site_fract_y
_atom_site_fract_z
_atom_site_label
0.11500 0.11500 0.11500 Al1
0.61500 0.38500 -0.11500 Al2
-0.11500 0.61500 0.38500 Al3
0.38500 -0.11500 0.61500 Al4
-0.11500 -0.11500 -0.11500 Al5
-0.61500 -0.38500 0.11500 Al6
0.11500 -0.61500 -0.38500 Al7
-0.38500 0.11500 -0.61500 Al8
0.00000 0.00000 0.00000 N1
0.50000 0.50000 0.00000 N2
0.50000 0.00000 0.50000 N3
0.00000 0.50000 0.50000 N4
0.20500 0.00000 0.25000 N5
-0.20500 0.50000 0.25000 N6
-0.20500 0.00000 -0.25000 N7
0.20500 -0.50000 -0.25000 N8
0.16000 0.38200 0.11000 Li1
0.16000 -0.38200 0.39000 Li2
0.11000 -0.16000 0.11800 Li3
0.38200 -0.11000 0.34000 Li4
-0.16000 -0.38200 -0.11000 Li5
-0.16000 0.38200 -0.39000 Li6
-0.11000 0.16000 -0.11800 Li7
-0.38200 0.11000 -0.34000 Li8
